data_2205373
loop_
_publ_author_name
'Burrows, Andrew D.'
'Harrington, Ross W.'
'Mahon, Mary F.'

_publ_section_title
;
 Diaquabis(1,1,4-trimethylthiosemicarbazide)nickel(II) dinitrate
;
_journal_issue 3
_journal_name_full 'Acta Crystallographica Section E'
_journal_page_first m551
_journal_page_last m553
_journal_paper_doi 10.1107/S1600536805002965
_journal_volume 61
_journal_year 2005
_chemical_formula_iupac '[Ni (C4 H11 N3 S)2 (H2 O)2] (N O3)2'
_chemical_formula_moiety 'C8 H26 N6 Ni O2 S2 2+ , 2N O3 -'
_chemical_formula_sum 'C8 H26 N8 Ni O8 S2'
_chemical_formula_weight 485.20
_chemical_name_systematic
;
Diaquabis(1,1,4-trimethylthiosemicarbazide)nickel(II) dinitrate
;
_space_group_IT_number 14
_symmetry_cell_setting monoclinic
_symmetry_space_group_name_Hall '-P 2ybc'
_symmetry_space_group_name_H-M 'P 1 21/c 1'
_atom_sites_solution_hydrogens mixed
_atom_sites_solution_primary direct
_atom_sites_solution_secondary difmap
_audit_creation_method SHELXL97
_cell_angle_alpha 90.00
_cell_angle_beta 117.7671(13)
_cell_angle_gamma 90.00
_cell_formula_units_Z 2
_cell_length_a 9.4640(2)
_cell_length_b 12.3580(2)
_cell_length_c 9.7750(2)
_cell_measurement_reflns_used 1024
_cell_measurement_temperature 170(2)
_cell_measurement_theta_max 27.5
_cell_measurement_theta_min 4.08
_cell_volume 1011.60(4)
_computing_cell_refinement 'DENZO and SCALEPACK (Otwinowski & Minor, 1997)'
_computing_data_collection 'COLLECT (Hooft, 1998)'
_computing_data_reduction 'DENZO and SCALEPACK'
_computing_molecular_graphics 'PLATON (Spek, 2001)'
_computing_publication_material 'SHELXTL (Bruker, 2001), printCIF and local programs'
_computing_structure_refinement 'SHELXL97 (Sheldrick, 1997)'
_computing_structure_solution 'SHELXS97 (Sheldrick, 1990)'
_diffrn_ambient_temperature 170(2)
_diffrn_measured_fraction_theta_full 0.996
_diffrn_measured_fraction_theta_max 0.997
_diffrn_measurement_device_type 'Nonius KappaCCD area-detector'
_diffrn_measurement_method '\f and \w'
_diffrn_radiation_monochromator graphite
_diffrn_radiation_source 'sealed tube'
_diffrn_radiation_type MoK\a
_diffrn_radiation_wavelength 0.71070
_diffrn_reflns_av_R_equivalents 0.0247
_diffrn_reflns_av_sigmaI/netI 0.0225
_diffrn_reflns_limit_h_max 12
_diffrn_reflns_limit_h_min -12
_diffrn_reflns_limit_k_max 16
_diffrn_reflns_limit_k_min -15
_diffrn_reflns_limit_l_max 12
_diffrn_reflns_limit_l_min -12
_diffrn_reflns_number 15566
_diffrn_reflns_theta_full 26.00
_diffrn_reflns_theta_max 27.49
_diffrn_reflns_theta_min 4.05
_diffrn_standards_number 0
_exptl_absorpt_coefficient_mu 1.218
_exptl_absorpt_correction_T_max 0.697
_exptl_absorpt_correction_T_min 0.697
_exptl_absorpt_correction_type multi-scan
_exptl_absorpt_process_details 'from symmetry-related measurements (Blessing, 1995)'
_exptl_crystal_colour green
_exptl_crystal_density_diffrn 1.593
_exptl_crystal_density_meas ?
_exptl_crystal_density_method .
_exptl_crystal_description block
_exptl_crystal_F_000 508
_exptl_crystal_size_max 0.30
_exptl_crystal_size_mid 0.30
_exptl_crystal_size_min 0.30
_refine_diff_density_max 0.26
_refine_diff_density_min -0.26
_refine_ls_extinction_coef 0.0133(16)
_refine_ls_extinction_expression Fc^*^=kFc[1+0.001xFc^2^\l^3^/sin(2\q)]^-1/4^
_refine_ls_extinction_method 'SHELXL97 (Sheldrick, 1997)'
_refine_ls_goodness_of_fit_ref 1.064
_refine_ls_hydrogen_treatment mixed
_refine_ls_matrix_type full
_refine_ls_number_parameters 144
_refine_ls_number_reflns 2317
_refine_ls_number_restraints 4
_refine_ls_restrained_S_all 1.065
_refine_ls_R_factor_all 0.0238
_refine_ls_R_factor_gt 0.0222
_refine_ls_shift/su_max 0.000
_refine_ls_shift/su_mean 0.000
_refine_ls_structure_factor_coef Fsqd
_refine_ls_weighting_details 'calc w = 1/[\s^2^(Fo^2^)+(0.0213P)^2^+0.4059P] where P=(Fo^2^+2Fc^2^)/3'
_refine_ls_weighting_scheme calc
_refine_ls_wR_factor_gt 0.0547
_refine_ls_wR_factor_ref 0.0557
_reflns_number_gt 2203
_reflns_number_total 2317
_reflns_threshold_expression I>2\s(I)
_cod_data_source_file wk6043.cif
_cod_data_source_block I
_cod_depositor_comments
;
The following automatic conversions were performed:

'_atom_sites_solution_hydrogens' value 'geom & difmap' was changed to
'mixed'.

Automatic conversion script
Id: cif_fix_values 6452 2018-10-05 10:23:21Z andrius 
;
_cod_original_sg_symbol_H-M 'P 21/c'
_cod_database_code 2205373
_cod_database_fobs_code 2205373

loop_
_symmetry_equiv_pos_as_xyz
'x, y, z'
'-x, y+1/2, -z+1/2'
'-x, -y, -z'
'x, -y-1/2, z-1/2'

loop_
_atom_site_label
_atom_site_fract_x
_atom_site_fract_y
_atom_site_fract_z
_atom_site_U_iso_or_equiv
_atom_site_adp_type
_atom_site_calc_flag
_atom_site_refinement_flags
_atom_site_occupancy
_atom_site_type_symbol
Ni1 0.5000 0.5000 0.5000 0.01900(9) Uani d S 1 Ni
S1 0.45094(4) 0.47524(3) 0.71566(4) 0.02431(10) Uani d . 1 S
O1 0.01934(13) 0.22074(10) 0.58796(14) 0.0439(3) Uani d . 1 O
O2 0.09424(12) 0.32177(9) 0.45410(13) 0.0415(3) Uani d . 1 O
O3 0.24872(12) 0.19351(9) 0.59396(12) 0.0354(2) Uani d . 1 O
O4 0.30050(12) 0.40960(8) 0.36503(12) 0.0301(2) Uani d D 1 O
H4A 0.280(2) 0.3818(16) 0.2767(19) 0.056(6) Uiso d D 1 H
H4B 0.246(2) 0.3740(16) 0.398(2) 0.061(6) Uiso d D 1 H
N1 0.33577(12) 0.63500(9) 0.45151(12) 0.0229(2) Uani d . 1 N
N2 0.23053(14) 0.61040(10) 0.51535(13) 0.0275(2) Uani d D 1 N
H2 0.1510(17) 0.6543(13) 0.4910(19) 0.032(4) Uiso d D 1 H
N3 0.18327(14) 0.54724(10) 0.70802(13) 0.0276(2) Uani d D 1 N
H3 0.0975(17) 0.5861(13) 0.6625(18) 0.031(4) Uiso d D 1 H
N4 0.12171(13) 0.24468(9) 0.54663(12) 0.0265(2) Uani d . 1 N
C1 0.27924(15) 0.54831(10) 0.64284(14) 0.0224(2) Uani d . 1 C
C2 0.20559(18) 0.47758(13) 0.83646(17) 0.0328(3) Uani d . 1 C
H2A 0.1880 0.4021 0.8019 0.049 Uiso calc R 1 H
H2B 0.1292 0.4978 0.8735 0.049 Uiso calc R 1 H
H2C 0.3146 0.4860 0.9205 0.049 Uiso calc R 1 H
C3 0.41701(18) 0.73925(11) 0.51787(18) 0.0325(3) Uani d . 1 C
H3A 0.3370 0.7965 0.4923 0.049 Uiso calc R 1 H
H3B 0.4889 0.7575 0.4746 0.049 Uiso calc R 1 H
H3C 0.4788 0.7325 0.6305 0.049 Uiso calc R 1 H
C4 0.23263(17) 0.64895(12) 0.28301(16) 0.0315(3) Uani d . 1 C
H4C 0.1528 0.7051 0.2653 0.047 Uiso calc R 1 H
H4D 0.1786 0.5805 0.2381 0.047 Uiso calc R 1 H
H4E 0.2983 0.6705 0.2343 0.047 Uiso calc R 1 H

loop_
_atom_site_aniso_label
_atom_site_aniso_U_11
_atom_site_aniso_U_22
_atom_site_aniso_U_33
_atom_site_aniso_U_12
_atom_site_aniso_U_13
_atom_site_aniso_U_23
Ni1 0.01794(13) 0.01924(14) 0.01906(13) -0.00020(7) 0.00798(10) -0.00053(7)
S1 0.02300(17) 0.02794(18) 0.02205(17) 0.00512(12) 0.01056(13) 0.00483(12)
O1 0.0389(6) 0.0526(7) 0.0514(7) 0.0139(5) 0.0305(5) 0.0202(5)
O2 0.0262(5) 0.0448(6) 0.0486(7) 0.0051(4) 0.0132(5) 0.0236(5)
O3 0.0315(5) 0.0403(6) 0.0359(5) 0.0147(4) 0.0169(4) 0.0088(4)
O4 0.0284(5) 0.0326(5) 0.0300(5) -0.0108(4) 0.0143(4) -0.0081(4)
N1 0.0239(5) 0.0238(5) 0.0234(5) 0.0027(4) 0.0130(4) 0.0038(4)
N2 0.0248(5) 0.0316(6) 0.0307(6) 0.0097(5) 0.0168(5) 0.0096(5)
N3 0.0261(6) 0.0310(6) 0.0291(6) 0.0056(5) 0.0157(5) 0.0059(5)
N4 0.0259(5) 0.0287(6) 0.0225(5) 0.0022(4) 0.0093(4) -0.0002(4)
C1 0.0229(6) 0.0216(6) 0.0223(6) -0.0006(5) 0.0102(5) -0.0008(5)
C2 0.0353(8) 0.0380(8) 0.0308(7) -0.0002(6) 0.0203(6) 0.0055(6)
C3 0.0374(7) 0.0209(7) 0.0404(8) 0.0020(5) 0.0193(6) 0.0005(5)
C4 0.0314(7) 0.0369(8) 0.0255(7) 0.0107(6) 0.0127(6) 0.0099(6)

loop_
_atom_type_symbol
_atom_type_description
_atom_type_scat_dispersion_real
_atom_type_scat_dispersion_imag
_atom_type_scat_source
C C 0.0033 0.0016 'International Tables Vol C Tables 4.2.6.8 and 6.1.1.4'
H H 0.0000 0.0000 'International Tables Vol C Tables 4.2.6.8 and 6.1.1.4'
O O 0.0106 0.0060 'International Tables Vol C Tables 4.2.6.8 and 6.1.1.4'
N N 0.0061 0.0033 'International Tables Vol C Tables 4.2.6.8 and 6.1.1.4'
S S 0.1246 0.1234 'International Tables Vol C Tables 4.2.6.8 and 6.1.1.4'
Ni Ni 0.3393 1.1124 'International Tables Vol C Tables 4.2.6.8 and 6.1.1.4'

loop_
_geom_angle_atom_site_label_1
_geom_angle_atom_site_label_2
_geom_angle_atom_site_label_3
_geom_angle_site_symmetry_1
_geom_angle_site_symmetry_3
_geom_angle
S1 Ni1 S1 . 3_666 180.0
S1 Ni1 O4 . . 89.93(3)
S1 Ni1 O4 3_666 . 90.07(3)
S1 Ni1 O4 3_666 3_666 89.93(3)
S1 Ni1 O4 . 3_666 90.07(3)
S1 Ni1 N1 . . 82.95(3)
S1 Ni1 N1 3_666 3_666 82.95(3)
S1 Ni1 N1 3_666 . 97.05(3)
S1 Ni1 N1 . 3_666 97.05(3)
O4 Ni1 O4 . 3_666 180.00(5)
O4 Ni1 N1 . . 85.85(4)
O4 Ni1 N1 . 3_666 94.15(4)
O4 Ni1 N1 3_666 3_666 85.85(4)
O4 Ni1 N1 3_666 . 94.15(4)
N1 Ni1 N1 . 3_666 180.0
Ni1 S1 C1 . . 95.96(4)
Ni1 O4 H4A . . 124.9(14)
Ni1 O4 H4B . . 125.0(15)
H4A O4 H4B . . 106(2)
Ni1 N1 N2 . . 108.26(7)
Ni1 N1 C3 . . 113.44(8)
Ni1 N1 C4 . . 111.40(8)
N2 N1 C3 . . 108.49(10)
N2 N1 C4 . . 106.09(10)
C3 N1 C4 . . 108.85(11)
N1 N2 H2 . . 116.0(11)
N1 N2 C1 . . 121.02(10)
H2 N2 C1 . . 119.3(11)
H3 N3 C1 . . 115.7(11)
H3 N3 C2 . . 119.7(11)
C1 N3 C2 . . 124.22(12)
O1 N4 O2 . . 118.85(11)
O1 N4 O3 . . 121.48(11)
O2 N4 O3 . . 119.67(11)
S1 C1 N2 . . 122.56(9)
S1 C1 N3 . . 121.82(10)
N2 C1 N3 . . 115.62(11)
N3 C2 H2A . . 109.5
N3 C2 H2B . . 109.5
N3 C2 H2C . . 109.5
H2A C2 H2B . . 109.5
H2A C2 H2C . . 109.5
H2B C2 H2C . . 109.5
N1 C3 H3A . . 109.5
N1 C3 H3B . . 109.5
N1 C3 H3C . . 109.5
H3A C3 H3B . . 109.5
H3A C3 H3C . . 109.5
H3B C3 H3C . . 109.5
N1 C4 H4C . . 109.5
N1 C4 H4D . . 109.5
N1 C4 H4E . . 109.5
H4C C4 H4D . . 109.5
H4C C4 H4E . . 109.5
H4D C4 H4E . . 109.5

loop_
_geom_bond_atom_site_label_1
_geom_bond_atom_site_label_2
_geom_bond_site_symmetry_2
_geom_bond_distance
Ni1 S1 . 2.3802(3)
Ni1 S1 3_666 2.3802(3)
Ni1 O4 . 2.0573(10)
Ni1 O4 3_666 2.0573(10)
Ni1 N1 . 2.1765(10)
Ni1 N1 3_666 2.1765(10)
S1 C1 . 1.6985(13)
O1 N4 . 1.2467(15)
O2 N4 . 1.2547(15)
O3 N4 . 1.2412(14)
O4 H4A . 0.862(15)
O4 H4B . 0.847(15)
N1 N2 . 1.4328(14)
N1 C3 . 1.4857(17)
N1 C4 . 1.4823(17)
N2 H2 . 0.866(13)
N2 C1 . 1.3487(16)
N3 H3 . 0.867(13)
N3 C1 . 1.3305(16)
N3 C2 . 1.4543(18)
C2 H2A . 0.9800
C2 H2B . 0.9800
C2 H2C . 0.9800
C3 H3A . 0.9800
C3 H3B . 0.9800
C3 H3C . 0.9800
C4 H4C . 0.9800
C4 H4D . 0.9800
C4 H4E . 0.9800

loop_
_geom_hbond_atom_site_label_D
_geom_hbond_atom_site_label_H
_geom_hbond_atom_site_label_A
_geom_hbond_site_symmetry_A
_geom_hbond_distance_DH
_geom_hbond_distance_HA
_geom_hbond_distance_DA
_geom_hbond_angle_DHA
_geom_hbond_publ_flag
O4 H4A O3 4_565 0.862(15) 1.913(15) 2.7703(14) 173(2) yes
O4 H4B O2 . 0.847(15) 1.875(16) 2.7074(14) 167(2) yes
N2 H2 O1 3_566 0.866(13) 2.103(14) 2.9565(16) 168.6(15) yes
N3 H3 O2 3_566 0.867(13) 1.990(14) 2.8551(15) 175.6(15) yes
